data_4347434
loop_
_publ_author_name
'Chen, Zhao-Yi'
'L\"u, Jing-Hua'
'Yu, Kai'
'Zhang, He'
'Wang, Lu'
'Wang, Chun-Mei'
'Zhou, Bai-Bin'

_publ_section_title
;
 Nonclassical Phosphomolybdates with Different Degrees of Reduction:
 Syntheses and Structural and Photo/Electrocatalytic Properties.
;
_journal_issue 17
_journal_name_full 'Inorganic chemistry'
_journal_page_first 8309
_journal_page_last 8320
_journal_paper_doi 10.1021/acs.inorgchem.6b00158
_journal_volume 55
_journal_year 2016
_chemical_formula_moiety 'C36 H46 Fe Mo18 N20 O82 P6 Sr'
_chemical_formula_sum 'C36 H46 Fe Mo18 N20 O82 P6 Sr'
_chemical_formula_weight 4127.14
_space_group_IT_number 14
_space_group_name_Hall '-P 2yn'
_space_group_name_H-M_alt 'P 1 21/n 1'
_symmetry_cell_setting monoclinic
_symmetry_space_group_name_Hall '-P 2yn'
_symmetry_space_group_name_H-M 'P 1 21/n 1'
_atom_sites_solution_hydrogens geom
_atom_sites_solution_primary direct
_atom_sites_solution_secondary difmap
_audit_creation_method SHELXL-97
_cell_angle_alpha 90.00
_cell_angle_beta 90.6960(10)
_cell_angle_gamma 90.00
_cell_formula_units_Z 4
_cell_length_a 16.8296(9)
_cell_length_b 34.5086(19)
_cell_length_c 18.2360(10)
_cell_measurement_reflns_used 53068
_cell_measurement_temperature 293(2)
_cell_measurement_theta_max 25.00
_cell_measurement_theta_min 1.18
_cell_volume 10590.1(10)
_computing_cell_refinement 'Bruker SMART'
_computing_data_collection 'Bruker SMART'
_computing_data_reduction 'Bruker SAINT'
_computing_molecular_graphics 'Bruker SHELXTL'
_computing_publication_material 'Bruker SHELXTL'
_computing_structure_refinement 'SHELXL-97 (Sheldrick, 1997)'
_computing_structure_solution 'SHELXS-97 (Sheldrick, 1990)'
_diffrn_ambient_temperature 293(2)
_diffrn_measured_fraction_theta_full 0.999
_diffrn_measured_fraction_theta_max 0.999
_diffrn_measurement_device_type 'CCD area detector'
_diffrn_measurement_method 'phi and omega scans'
_diffrn_radiation_monochromator graphite
_diffrn_radiation_source 'fine-focus sealed tube'
_diffrn_radiation_type MoK\a
_diffrn_radiation_wavelength 0.71073
_diffrn_reflns_av_R_equivalents 0.1497
_diffrn_reflns_av_sigmaI/netI 0.1764
_diffrn_reflns_limit_h_max 20
_diffrn_reflns_limit_h_min -12
_diffrn_reflns_limit_k_max 41
_diffrn_reflns_limit_k_min -40
_diffrn_reflns_limit_l_max 21
_diffrn_reflns_limit_l_min -21
_diffrn_reflns_number 53068
_diffrn_reflns_theta_full 25.00
_diffrn_reflns_theta_max 25.00
_diffrn_reflns_theta_min 1.18
_exptl_absorpt_coefficient_mu 2.895
_exptl_absorpt_correction_T_max 0.6143
_exptl_absorpt_correction_T_min 0.5835
_exptl_absorpt_correction_type multi-scan
_exptl_absorpt_process_details SADABS
_exptl_crystal_colour black
_exptl_crystal_density_diffrn 2.589
_exptl_crystal_density_method 'not measured'
_exptl_crystal_description block
_exptl_crystal_F_000 7872
_exptl_crystal_size_max 0.28
_exptl_crystal_size_mid 0.24
_exptl_crystal_size_min 0.22
_platon_squeeze_details ' ?'
_refine_diff_density_max 2.574
_refine_diff_density_min -2.874
_refine_diff_density_rms 0.361
_refine_ls_extinction_method none
_refine_ls_goodness_of_fit_ref 1.106
_refine_ls_hydrogen_treatment constr
_refine_ls_matrix_type full
_refine_ls_number_parameters 1477
_refine_ls_number_reflns 18632
_refine_ls_number_restraints 48
_refine_ls_restrained_S_all 1.148
_refine_ls_R_factor_all 0.0933
_refine_ls_R_factor_gt 0.0780
_refine_ls_shift/su_max 0.001
_refine_ls_shift/su_mean 0.000
_refine_ls_structure_factor_coef Fsqd
_refine_ls_weighting_details 'calc w=1/[\s^2^(Fo^2^)+(0.1296P)^2^+0.0000P] where P=(Fo^2^+2Fc^2^)/3'
_refine_ls_weighting_scheme calc
_refine_ls_wR_factor_gt 0.1105
_refine_ls_wR_factor_ref 0.1478
_reflns_number_gt 9414
_reflns_number_total 18632
_reflns_threshold_expression >2sigma(I)
_cod_data_source_file ic6b00158_si_002.cif
_cod_data_source_block p_0m
_cod_depositor_comments
;
The following automatic conversions were performed:

data item '_symmetry_cell_setting' value 'Monoclinic' was changed to
'monoclinic' in accordance with the
/home/saulius/struct/COD-crude-data/automatic-downloads/DataCite-retrospective/ACS/depositions/lib/dictionaries/cif_core.dic
dictionary named 'cif_core.dic' version 2.4.2 last updated on
2011-04-26.

Automatic conversion script
Id: cif_fix_values 6909 2019-04-08 15:41:33Z antanas 
;
_cod_original_sg_symbol_H-M P2(1)/n
_cod_database_code 4347434

loop_
_symmetry_equiv_pos_as_xyz
'x, y, z'
'-x+1/2, y+1/2, -z+1/2'
'-x, -y, -z'
'x-1/2, -y-1/2, z-1/2'

loop_
_atom_site_label
_atom_site_type_symbol
_atom_site_fract_x
_atom_site_fract_y
_atom_site_fract_z
_atom_site_U_iso_or_equiv
_atom_site_adp_type
_atom_site_occupancy
_atom_site_symmetry_multiplicity
_atom_site_calc_flag
_atom_site_refinement_flags
Fe1 Fe 0.46695(15) 0.75944(7) 0.74383(14) 0.0208(6) Uani 1 1 d U
Mo1 Mo 0.93611(9) 0.61158(5) 0.60056(8) 0.0183(4) Uani 1 1 d .
Mo2 Mo 0.86031(9) 0.63398(5) 0.78500(8) 0.0197(4) Uani 1 1 d .
Mo3 Mo 0.65403(10) 0.63222(5) 0.80279(8) 0.0205(4) Uani 1 1 d .
Mo4 Mo 0.53680(9) 0.60886(5) 0.63688(8) 0.0193(4) Uani 1 1 d .
Mo5 Mo 0.64137(10) 0.51449(5) 0.63661(9) 0.0231(4) Uani 1 1 d .
Mo6 Mo 0.91385(9) 0.60759(5) 0.39738(8) 0.0186(4) Uani 1 1 d .
Mo7 Mo 0.84033(10) 0.51565(5) 0.61762(9) 0.0221(4) Uani 1 1 d .
Mo8 Mo 0.70250(9) 0.76110(4) 0.40187(8) 0.0198(4) Uani 1 1 d .
Mo9 Mo 0.75955(10) 0.54807(5) 0.79320(8) 0.0229(4) Uani 1 1 d .
Mo10 Mo 0.61661(10) 0.50960(5) 0.43325(9) 0.0223(4) Uani 1 1 d .
Mo11 Mo 0.51104(9) 0.60261(4) 0.43442(8) 0.0188(4) Uani 1 1 d .
Mo12 Mo 0.81973(10) 0.51139(5) 0.41314(9) 0.0235(4) Uani 1 1 d .
Mo13 Mo 0.58700(9) 0.61803(5) 0.24825(8) 0.0193(4) Uani 1 1 d .
Sr1 Sr 0.72064(10) 0.67159(5) 0.51200(8) 0.0162(4) Uani 1 1 d .
Mo14 Mo 0.72663(9) 0.76579(4) 0.60789(8) 0.0206(4) Uani 1 1 d .
Mo15 Mo 0.75352(10) 0.71770(5) 0.79109(8) 0.0228(4) Uani 1 1 d .
Mo16 Mo 0.68532(9) 0.70338(5) 0.22767(8) 0.0218(4) Uani 1 1 d .
Mo17 Mo 0.69444(10) 0.53503(5) 0.25381(8) 0.0235(4) Uani 1 1 d .
Mo18 Mo 0.79398(9) 0.62036(5) 0.22976(8) 0.0200(4) Uani 1 1 d .
P1 P 0.7393(3) 0.60283(13) 0.6339(2) 0.0142(10) Uani 1 1 d .
P2 P 0.7117(3) 0.59669(13) 0.4041(2) 0.0140(10) Uani 1 1 d .
P4 P 0.5620(3) 0.68992(13) 0.3758(2) 0.0173(10) Uani 1 1 d .
P3 P 0.8419(3) 0.69337(13) 0.3503(2) 0.0174(10) Uani 1 1 d .
P5 P 0.8771(3) 0.70010(13) 0.6447(2) 0.0173(10) Uani 1 1 d .
P6 P 0.5993(3) 0.69792(13) 0.6706(2) 0.0169(10) Uani 1 1 d .
O1 O 0.6251(7) 0.5205(3) 0.3207(6) 0.0252(11) Uani 1 1 d U
O2 O 0.9074(7) 0.4808(4) 0.6366(7) 0.029(2) Uani 1 1 d U
O3 O 0.5811(7) 0.6131(4) 0.7419(7) 0.0305(10) Uani 1 1 d U
O4 O 0.9331(7) 0.6708(3) 0.6073(6) 0.0249(13) Uani 1 1 d U
O5 O 0.8295(7) 0.5103(4) 0.5169(6) 0.0262(11) Uani 1 1 d U
O6 O 0.7870(7) 0.6191(3) 0.4246(6) 0.0238(10) Uani 1 1 d U
O7 O 0.6739(7) 0.5312(4) 0.7458(7) 0.0283(11) Uani 1 1 d U
O8 O 0.5381(7) 0.6684(4) 0.6436(7) 0.0284(12) Uani 1 1 d U
O9 O 0.8470(7) 0.6389(4) 0.1596(6) 0.026(2) Uani 1 1 d U
O10 O 0.9177(7) 0.6157(3) 0.7117(6) 0.0256(11) Uani 1 1 d U
O11 O 1.0350(7) 0.6084(3) 0.6130(6) 0.025(2) Uani 1 1 d U
O12 O 0.6415(7) 0.6171(3) 0.4380(6) 0.0244(10) Uani 1 1 d U
O13 O 0.8066(7) 0.6233(3) 0.5960(6) 0.0247(10) Uani 1 1 d U
O14 O 0.6617(7) 0.6232(3) 0.6093(7) 0.0260(10) Uani 1 1 d U
O15 O 0.7854(7) 0.6717(3) 0.2951(6) 0.0243(10) Uani 1 1 d U
O16 O 0.6222(7) 0.7085(3) 0.4272(6) 0.0252(11) Uani 1 1 d U
O17 O 0.6918(7) 0.7400(3) 0.3024(6) 0.0255(11) Uani 1 1 d U
O18 O 0.9060(7) 0.6670(3) 0.3806(6) 0.0245(12) Uani 1 1 d U
O19 O 0.7690(7) 0.5173(4) 0.8643(7) 0.030(2) Uani 1 1 d U
O20 O 0.4424(8) 0.6042(4) 0.6660(7) 0.032(2) Uani 1 1 d U
O21 O 0.5568(7) 0.7327(4) 0.7035(7) 0.0304(13) Uani 1 1 d U
O22 O 0.6325(7) 0.5095(4) 0.5373(6) 0.0264(11) Uani 1 1 d U
O23 O 0.7174(7) 0.7554(4) 0.5055(6) 0.0257(12) Uani 1 1 d U
O24 O 0.5185(7) 0.6350(4) 0.1899(7) 0.0272(19) Uani 1 1 d U
O25 O 0.8136(7) 0.7145(3) 0.5928(6) 0.0254(11) Uani 1 1 d U
O26 O 0.5313(7) 0.6015(3) 0.3242(6) 0.0254(11) Uani 1 1 d U
O27 O 0.5193(7) 0.6098(3) 0.5351(7) 0.0261(12) Uani 1 1 d U
O28 O 0.6877(7) 0.5893(4) 0.8474(7) 0.0280(13) Uani 1 1 d U
O29 O 0.7920(7) 0.7106(3) 0.4128(6) 0.0245(11) Uani 1 1 d U
O30 O 0.7198(7) 0.4818(4) 0.4177(6) 0.0261(12) Uani 1 1 d U
O31 O 0.6867(7) 0.5011(4) 0.1882(7) 0.028(2) Uani 1 1 d U
O32 O 0.7504(7) 0.6061(4) 0.7195(6) 0.0261(9) Uani 1 1 d U
O33 O 0.5092(7) 0.6616(4) 0.4164(6) 0.0259(12) Uani 1 1 d U
O34 O 0.7017(7) 0.5965(3) 0.3179(6) 0.0244(9) Uani 1 1 d U
O35 O 0.6198(7) 0.7894(3) 0.4000(7) 0.027(2) Uani 1 1 d U
O36 O 0.9057(7) 0.5601(3) 0.6060(6) 0.0256(10) Uani 1 1 d U
O37 O 0.6577(7) 0.6806(4) 0.7293(7) 0.0276(10) Uani 1 1 d U
O38 O 0.6855(7) 0.6452(3) 0.2059(6) 0.0246(11) Uani 1 1 d U
O39 O 0.7825(7) 0.5217(3) 0.3071(6) 0.0252(11) Uani 1 1 d U
O40 O 0.9317(7) 0.6129(3) 0.4996(6) 0.0244(12) Uani 1 1 d U
O41 O 0.5995(7) 0.7151(4) 0.1822(7) 0.0305(19) Uani 1 1 d U
O42 O 0.7642(7) 0.5741(3) 0.1959(6) 0.0249(12) Uani 1 1 d U
O43 O 0.7598(7) 0.6606(4) 0.8230(7) 0.0270(11) Uani 1 1 d U
O44 O 0.8686(7) 0.6059(3) 0.2942(6) 0.0248(11) Uani 1 1 d U
O45 O 0.5992(8) 0.6536(4) 0.8683(7) 0.0343(19) Uani 1 1 d U
O46 O 0.6479(8) 0.7963(4) 0.6175(7) 0.032(2) Uani 1 1 d U
O47 O 0.8823(7) 0.4753(4) 0.3892(7) 0.029(2) Uani 1 1 d U
O48 O 0.8046(7) 0.7975(4) 0.6068(7) 0.031(2) Uani 1 1 d U
O49 O 0.7445(7) 0.4874(4) 0.6380(7) 0.0284(11) Uani 1 1 d U
O50 O 0.8300(7) 0.5320(3) 0.7284(6) 0.0263(11) Uani 1 1 d U
O51 O 0.8854(7) 0.5554(3) 0.4061(6) 0.0250(10) Uani 1 1 d U
O52 O 0.6121(7) 0.5730(3) 0.2066(6) 0.0257(13) Uani 1 1 d U
O53 O 0.7570(7) 0.7172(4) 0.1696(7) 0.0281(19) Uani 1 1 d U
O54 O 0.4130(7) 0.5971(4) 0.4259(7) 0.027(2) Uani 1 1 d U
C1 C 0.8651(14) 0.4094(6) 0.2617(11) 0.042(6) Uani 1 1 d U
H1 H 0.8793 0.4124 0.3109 0.051 Uiso 1 1 calc R
O55 O 1.0085(7) 0.6049(4) 0.3715(7) 0.027(2) Uani 1 1 d U
O56 O 0.6483(7) 0.7127(3) 0.6051(6) 0.0258(11) Uani 1 1 d U
O57 O 0.8372(7) 0.7342(4) 0.8326(7) 0.0287(19) Uani 1 1 d U
N2 N 0.5810(14) 0.2591(8) 1.0130(11) 0.067(6) Uani 1 1 d U
O58 O 0.9295(7) 0.6543(4) 0.8412(7) 0.028(2) Uani 1 1 d U
O59 O 0.5478(7) 0.5521(3) 0.4376(6) 0.0256(11) Uani 1 1 d U
O60 O 0.7408(7) 0.7505(4) 0.7091(7) 0.0268(11) Uani 1 1 d U
O61 O 0.7752(7) 0.7929(4) 0.3842(7) 0.031(2) Uani 1 1 d U
O62 O 0.6053(7) 0.6696(3) 0.3112(6) 0.0252(10) Uani 1 1 d U
O63 O 0.7394(7) 0.5599(3) 0.6140(6) 0.0260(10) Uani 1 1 d U
O64 O 0.5804(8) 0.4791(4) 0.6657(7) 0.031(2) Uani 1 1 d U
O65 O 0.5576(7) 0.4711(4) 0.4255(7) 0.030(2) Uani 1 1 d U
C2 C 0.3659(11) 0.3564(5) 0.9772(10) 0.023(4) Uani 1 1 d U
H2 H 0.4141 0.3690 0.9708 0.028 Uiso 1 1 calc R
O66 O 0.5084(7) 0.7225(4) 0.3448(7) 0.0285(19) Uani 1 1 d U
O67 O 0.5737(7) 0.5578(4) 0.6376(7) 0.0280(10) Uani 1 1 d U
O68 O 0.7183(7) 0.5543(3) 0.4299(6) 0.0249(10) Uani 1 1 d U
O69 O 0.8363(7) 0.6825(3) 0.7138(6) 0.0256(11) Uani 1 1 d U
O70 O 0.9294(7) 0.7353(3) 0.6688(7) 0.0260(19) Uani 1 1 d U
N6 N -0.0372(10) 0.5684(5) -0.0642(9) 0.040(5) Uani 1 1 d .
N7 N 0.0655(10) 0.5400(5) -0.0105(9) 0.037(4) Uani 1 1 d .
N13 N -0.0048(11) 0.5284(6) -0.1971(10) 0.050(5) Uani 1 1 d .
N8 N 0.7333(11) 0.4177(5) 0.0127(9) 0.042(5) Uani 1 1 d .
C3 C 0.0622(12) 0.5774(7) 0.1052(11) 0.040(6) Uani 1 1 d .
N5 N -0.0278(9) 0.5868(5) 0.0010(9) 0.038(5) Uani 1 1 d .
N14 N 0.0781(11) 0.4871(6) -0.1386(10) 0.045(5) Uani 1 1 d .
C4 C 0.3606(12) 0.3192(6) 0.9830(11) 0.035(5) Uani 1 1 d U
C5 C 0.0198(12) 0.5409(6) -0.0692(11) 0.033(5) Uani 1 1 d .
C6 C 0.2956(14) 0.3756(7) 0.9810(11) 0.041(6) Uani 1 1 d .
C7 C 0.5772(14) 0.2962(9) 1.0070(13) 0.060(8) Uani 1 1 d .
H7 H 0.6236 0.3106 1.0123 0.072 Uiso 1 1 calc R
N3 N 0.2993(14) 0.4974(6) 0.9811(10) 0.056(6) Uani 1 1 d .
N10 N 0.7710(15) 0.3698(6) -0.0581(11) 0.071(7) Uani 1 1 d .
C8 C 0.2296(13) 0.4380(7) 0.9714(11) 0.041(6) Uani 1 1 d .
H8 H 0.1809 0.4254 0.9671 0.049 Uiso 1 1 calc R
C9 C 0.0302(12) 0.5684(6) 0.0327(11) 0.032(5) Uani 1 1 d .
C10 C 0.5016(15) 0.3165(7) 0.9920(12) 0.055(7) Uani 1 1 d .
H10 H 0.5002 0.3433 0.9866 0.066 Uiso 1 1 calc R
C11 C 0.1495(14) 0.2997(7) 0.9874(11) 0.044(6) Uani 1 1 d .
N11 N 0.0359(15) 0.6113(7) 0.1469(12) 0.079(7) Uani 1 1 d .
H11 H 0.0013 0.6269 0.1283 0.095 Uiso 1 1 calc R
C12 C 0.3663(17) 0.4363(8) 0.9861(14) 0.064(7) Uani 1 1 d U
H12 H 0.4130 0.4221 0.9917 0.076 Uiso 1 1 calc R
O71 O 0.4760(8) 0.7088(4) 0.8231(7) 0.0426(18) Uani 1 1 d U
H71A H 0.5052 0.7105 0.8613 0.051 Uiso 1 1 d R
H71B H 0.4502 0.6880 0.8144 0.051 Uiso 1 1 d R
C13 C 0.8168(13) 0.3993(6) 0.1206(10) 0.036(5) Uani 1 1 d U
N9 N 0.8101(14) 0.3635(6) 0.0049(11) 0.062(6) Uani 1 1 d .
C14 C 0.1170(13) 0.5531(6) 0.1384(12) 0.043(6) Uani 1 1 d .
H14 H 0.1325 0.5300 0.1167 0.051 Uiso 1 1 calc R
C15 C 0.7861(12) 0.3938(6) 0.0468(11) 0.031(5) Uani 1 1 d U
C16 C 0.1216(13) 0.5957(6) 0.2410(12) 0.034(5) Uani 1 1 d U
H16 H 0.1433 0.6020 0.2866 0.041 Uiso 1 1 calc R
C17 C 0.0194(13) 0.5029(7) -0.2443(13) 0.052(6) Uani 1 1 d U
H17 H 0.0054 0.5022 -0.2937 0.062 Uiso 1 1 calc R
C18 C 0.0780(12) 0.3201(7) 0.9900(11) 0.042(6) Uani 1 1 d .
H18 H 0.0806 0.3470 0.9914 0.050 Uiso 1 1 calc R
C19 C 0.0070(15) 0.3040(8) 0.9906(12) 0.052(6) Uani 1 1 d U
H19 H -0.0388 0.3191 0.9901 0.063 Uiso 1 1 calc R
N17 N 0.6729(12) 0.3976(6) -0.1795(10) 0.071(5) Uani 1 1 d DU
N16 N 0.7823(14) 0.4271(7) 0.1664(13) 0.080(7) Uani 1 1 d U
H16A H 0.7440 0.4418 0.1517 0.096 Uiso 1 1 calc R
O72 O 0.3975(8) 0.7277(4) 0.6902(8) 0.045(2) Uani 1 1 d U
H72A H 0.3870 0.7051 0.7054 0.054 Uiso 1 1 d R
H72B H 0.3765 0.7360 0.6506 0.054 Uiso 1 1 d R
C20 C 0.6723(13) 0.4143(6) -0.1145(13) 0.059(7) Uani 1 1 d D
C21 C 0.4389(14) 0.2966(7) 0.9867(13) 0.045(5) Uani 1 1 d U
N4 N 0.0023(14) 0.2647(7) 0.9920(12) 0.072(6) Uani 1 1 d U
C22 C 0.2273(13) 0.3212(7) 0.9878(12) 0.043(6) Uani 1 1 d U
C23 C 0.7207(15) 0.4009(6) -0.0505(12) 0.046(6) Uani 1 1 d .
C24 C 0.2318(15) 0.4780(9) 0.9708(11) 0.052(7) Uani 1 1 d .
H24 H 0.1849 0.4917 0.9629 0.063 Uiso 1 1 calc R
N15 N 0.0702(12) 0.4765(7) -0.2082(13) 0.072(6) Uani 1 1 d U
H15 H 0.0925 0.4568 -0.2281 0.087 Uiso 1 1 calc R
C25 C 0.5105(17) 0.2380(9) 1.0056(14) 0.067(7) Uani 1 1 d U
H25 H 0.5131 0.2111 1.0058 0.080 Uiso 1 1 calc R
C26 C 0.0306(14) 0.5173(7) -0.1363(12) 0.042(6) Uani 1 1 d .
C27 C 0.4337(16) 0.2565(7) 0.9975(12) 0.053(6) Uani 1 1 d U
H27 H 0.3858 0.2431 0.9993 0.064 Uiso 1 1 calc R
C28 C 0.8755(13) 0.3756(7) 0.1509(12) 0.047(6) Uani 1 1 d .
H28 H 0.8963 0.3550 0.1245 0.056 Uiso 1 1 calc R
N12 N 0.1485(13) 0.5652(8) 0.2072(13) 0.085(8) Uani 1 1 d .
H12A H 0.1863 0.5520 0.2272 0.102 Uiso 1 1 calc R
N19 N 0.6227(11) 0.4209(6) -0.2148(11) 0.077(5) Uani 1 1 d DU
H19A H 0.6097 0.4183 -0.2603 0.092 Uiso 1 1 calc R
C29 C 0.0661(16) 0.6177(7) 0.2138(12) 0.057(7) Uani 1 1 d .
H29 H 0.0470 0.6382 0.2415 0.068 Uiso 1 1 calc R
C30 C 0.3694(17) 0.4765(9) 0.9860(16) 0.073(9) Uani 1 1 d .
H30 H 0.4180 0.4892 0.9892 0.087 Uiso 1 1 calc R
C31 C 0.1467(16) 0.2600(8) 0.9888(14) 0.065(8) Uani 1 1 d .
H31 H 0.1934 0.2456 0.9868 0.078 Uiso 1 1 calc R
C32 C 0.073(2) 0.2411(9) 0.9931(17) 0.095(12) Uani 1 1 d .
H32 H 0.0694 0.2143 0.9965 0.114 Uiso 1 1 calc R
C33 C 0.5955(14) 0.4483(7) -0.1731(11) 0.069(5) Uani 1 1 d DU
H33 H 0.5600 0.4674 -0.1880 0.083 Uiso 1 1 calc R
C34 C 0.2950(12) 0.4173(7) 0.9781(10) 0.038(5) Uani 1 1 d U
N18 N 0.6263(13) 0.4447(6) -0.1056(10) 0.067(6) Uani 1 1 d D
O73 O 0.4669(8) 0.7971(4) 0.6930(8) 0.044(2) Uani 1 1 d U
H73A H 0.4946 0.8168 0.7045 0.053 Uiso 1 1 d R
H73B H 0.4383 0.7973 0.6543 0.053 Uiso 1 1 d R
O74 O 0.5418(8) 0.7824(4) 0.8168(8) 0.049(2) Uani 1 1 d U
H74A H 0.5563 0.7693 0.8541 0.058 Uiso 1 1 d R
H74B H 0.5592 0.8053 0.8110 0.058 Uiso 1 1 d R
N20 N 0.2933(8) 0.2988(4) 0.9858(8) 0.028(4) Uani 1 1 d .
C36 C 0.2274(11) 0.3583(5) 0.9865(9) 0.021(4) Uani 1 1 d U
H36 H 0.1803 0.3723 0.9893 0.025 Uiso 1 1 calc R
N1 N 0.9021(14) 0.3836(7) 0.2218(13) 0.074(7) Uani 1 1 d U
H1A H 0.9428 0.3716 0.2395 0.088 Uiso 1 1 calc R
C37 C 0.8134(17) 0.4293(8) 0.2360(14) 0.072(9) Uani 1 1 d .
H37 H 0.7922 0.4482 0.2664 0.086 Uiso 1 1 calc R
O75 O 0.8388(7) 0.5899(4) 0.8335(6) 0.0266(12) Uani 1 1 d U
O76 O 0.6802(8) 0.7321(4) 0.8485(7) 0.0330(18) Uani 1 1 d U
O1W O 0.4075(7) 0.6930(4) 0.2454(7) 0.0311(16) Uani 1 1 d U
H1WA H 0.3618 0.6951 0.2642 0.037 Uiso 1 1 d R
H1WB H 0.4135 0.6971 0.1998 0.037 Uiso 1 1 d R
O2W O 0.7747(8) 0.4090(4) 0.6376(7) 0.041(2) Uani 1 1 d U
H2WA H 0.7311 0.4029 0.6165 0.049 Uiso 1 1 d R
H2WB H 0.8000 0.3923 0.6628 0.049 Uiso 1 1 d R
O3W O 0.0469(9) 0.7074(4) 0.7477(9) 0.062(5) Uani 1 1 d .
H3WA H 0.0158 0.7130 0.7122 0.074 Uiso 1 1 d R
H3WB H 0.0296 0.7071 0.7913 0.074 Uiso 1 1 d R
O4W O 0.4988(8) 0.5231(4) 0.7940(7) 0.0369(15) Uani 1 1 d U
H4WA H 0.4567 0.5367 0.7930 0.044 Uiso 1 1 d R
H4WB H 0.4984 0.5008 0.8139 0.044 Uiso 1 1 d R
O77 O 0.8807(7) 0.7264(4) 0.3107(6) 0.0265(14) Uani 1 1 d U
O5W O 0.3947(9) 0.6419(4) 0.8182(8) 0.051(2) Uani 1 1 d U
H5WA H 0.3577 0.6526 0.7935 0.061 Uiso 1 1 d R
H5WB H 0.3860 0.6338 0.8613 0.061 Uiso 1 1 d R

loop_
_atom_site_aniso_label
_atom_site_aniso_U_11
_atom_site_aniso_U_22
_atom_site_aniso_U_33
_atom_site_aniso_U_23
_atom_site_aniso_U_13
_atom_site_aniso_U_12
Fe1 0.0225(9) 0.0223(9) 0.0179(9) 0.0017(7) 0.0165(8) 0.0042(8)
Mo1 0.0165(8) 0.0259(9) 0.0126(8) -0.0004(7) -0.0004(6) 0.0012(7)
Mo2 0.0246(9) 0.0246(9) 0.0099(8) -0.0001(7) -0.0017(7) 0.0014(7)
Mo3 0.0253(9) 0.0266(9) 0.0098(8) 0.0001(7) 0.0037(7) 0.0011(7)
Mo4 0.0181(9) 0.0258(9) 0.0142(8) 0.0005(7) 0.0032(7) -0.0002(7)
Mo5 0.0298(10) 0.0211(9) 0.0183(9) 0.0010(7) -0.0002(7) -0.0005(7)
Mo6 0.0171(9) 0.0267(9) 0.0119(8) -0.0004(7) 0.0010(6) 0.0007(7)
Mo7 0.0293(10) 0.0207(9) 0.0163(8) -0.0001(7) -0.0005(7) 0.0014(7)
Mo8 0.0232(9) 0.0210(9) 0.0152(8) 0.0006(7) -0.0013(7) -0.0002(7)
Mo9 0.0316(10) 0.0246(9) 0.0124(8) 0.0009(7) -0.0003(7) 0.0011(7)
Mo10 0.0279(10) 0.0196(9) 0.0192(9) -0.0006(7) 0.0000(7) -0.0007(7)
Mo11 0.0163(9) 0.0230(9) 0.0172(8) -0.0003(7) 0.0011(7) -0.0003(7)
Mo12 0.0315(10) 0.0229(9) 0.0159(8) -0.0012(7) -0.0024(7) 0.0017(7)
Mo13 0.0197(9) 0.0257(9) 0.0125(8) -0.0005(7) -0.0013(7) -0.0001(7)
Sr1 0.0187(9) 0.0199(9) 0.0099(8) 0.0000(7) 0.0016(7) 0.0002(7)
Mo14 0.0269(9) 0.0186(9) 0.0162(8) -0.0001(7) -0.0024(7) 0.0004(7)
Mo15 0.0315(10) 0.0245(9) 0.0123(8) -0.0010(7) -0.0014(7) 0.0011(7)
Mo16 0.0257(9) 0.0284(9) 0.0114(8) 0.0006(7) -0.0017(7) 0.0000(7)
Mo17 0.0297(10) 0.0261(9) 0.0146(8) -0.0013(7) -0.0015(7) 0.0011(7)
Mo18 0.0211(9) 0.0296(9) 0.0093(8) -0.0002(7) 0.0028(7) 0.0008(7)
P1 0.015(2) 0.017(2) 0.011(2) 0.0001(18) 0.0004(18) 0.0000(19)
P2 0.015(2) 0.019(2) 0.008(2) -0.0007(18) 0.0006(18) 0.0007(19)
P4 0.017(3) 0.021(3) 0.014(2) 0.000(2) -0.0015(19) 0.000(2)
P3 0.018(3) 0.023(3) 0.011(2) 0.000(2) 0.0021(19) 0.000(2)
P5 0.021(3) 0.021(3) 0.010(2) -0.0001(19) 0.0016(19) 0.000(2)
P6 0.018(3) 0.024(3) 0.009(2) 0.000(2) 0.0047(19) 0.001(2)
O1 0.028(2) 0.029(2) 0.019(2) -0.0005(19) -0.0005(19) 0.0005(19)
O2 0.034(4) 0.032(4) 0.022(4) 0.000(4) -0.004(4) 0.001(4)
O3 0.0328(19) 0.0336(19) 0.0251(18) 0.0000(17) 0.0011(18) 0.0005(17)
O4 0.027(2) 0.028(2) 0.019(2) 0.000(2) 0.000(2) 0.000(2)
O5 0.029(2) 0.029(2) 0.020(2) 0.000(2) 0.000(2) 0.000(2)
O6 0.0253(18) 0.0278(18) 0.0183(18) -0.0002(17) 0.0008(17) 0.0005(17)
O7 0.031(2) 0.031(2) 0.0222(19) 0.0002(18) 0.0005(19) 0.0005(18)
O8 0.030(2) 0.032(2) 0.024(2) 0.000(2) 0.002(2) 0.001(2)
O9 0.026(4) 0.036(4) 0.015(4) 0.000(4) 0.004(4) 0.001(4)
O10 0.028(2) 0.029(2) 0.020(2) 0.0000(19) -0.0007(19) 0.0008(19)
O11 0.026(4) 0.028(4) 0.019(4) -0.001(4) 0.002(4) 0.000(4)
O12 0.0258(18) 0.0282(18) 0.0193(18) -0.0001(17) 0.0007(17) 0.0004(17)
O13 0.0268(19) 0.0281(19) 0.0192(18) -0.0001(17) 0.0004(18) 0.0006(18)
O14 0.0279(19) 0.0296(18) 0.0206(18) 0.0000(17) 0.0012(18) 0.0004(17)
O15 0.0255(19) 0.0291(19) 0.0181(19) 0.0000(18) 0.0008(18) 0.0003(18)
O16 0.027(2) 0.029(2) 0.020(2) 0.000(2) 0.001(2) 0.000(2)
O17 0.027(2) 0.030(2) 0.019(2) 0.0003(19) 0.0010(19) 0.0002(19)
O18 0.026(2) 0.029(2) 0.018(2) 0.000(2) 0.001(2) 0.000(2)
O19 0.035(4) 0.033(4) 0.022(4) 0.001(4) 0.001(4) 0.001(4)
O20 0.035(4) 0.034(4) 0.028(4) 0.000(4) 0.005(4) 0.000(4)
O21 0.032(2) 0.033(2) 0.026(2) 0.000(2) 0.003(2) 0.001(2)
O22 0.029(2) 0.029(2) 0.021(2) 0.000(2) 0.000(2) 0.000(2)
O23 0.028(2) 0.029(2) 0.020(2) 0.000(2) 0.001(2) 0.000(2)
O24 0.028(4) 0.032(4) 0.022(4) 0.000(3) 0.000(3) 0.001(3)
O25 0.027(2) 0.029(2) 0.020(2) 0.000(2) 0.001(2) 0.000(2)
O26 0.028(2) 0.029(2) 0.0197(19) -0.0004(19) -0.0001(19) 0.0002(19)
O27 0.028(2) 0.030(2) 0.021(2) 0.000(2) 0.001(2) 0.000(2)
O28 0.032(2) 0.031(2) 0.021(2) 0.000(2) 0.001(2) 0.001(2)
O29 0.026(2) 0.029(2) 0.018(2) 0.0002(19) 0.0009(19) 0.0002(19)
O30 0.028(2) 0.029(2) 0.021(2) 0.000(2) -0.001(2) 0.000(2)
O31 0.033(4) 0.033(4) 0.019(4) -0.002(4) -0.003(4) 0.001(4)
O32 0.0292(17) 0.0292(17) 0.0200(17) 0.0000(16) 0.0006(16) 0.0006(16)
O33 0.027(2) 0.030(2) 0.021(2) 0.000(2) 0.000(2) 0.000(2)
O34 0.0257(14) 0.0274(14) 0.0201(14) -0.0002(12) 0.0000(12) 0.0003(12)
O35 0.029(4) 0.029(4) 0.024(4) 0.001(4) 0.000(4) 0.001(4)
O36 0.0285(19) 0.0289(19) 0.0194(19) -0.0001(18) 0.0001(18) 0.0007(18)
O37 0.0301(19) 0.0311(19) 0.0217(19) 0.0000(18) 0.0014(18) 0.0006(18)
O38 0.0261(19) 0.0293(19) 0.0185(19) -0.0002(18) 0.0007(18) 0.0002(18)
O39 0.027(2) 0.029(2) 0.019(2) 0.000(2) 0.000(2) 0.001(2)
O40 0.027(2) 0.028(2) 0.018(2) 0.000(2) 0.000(2) 0.001(2)
O41 0.032(4) 0.035(4) 0.025(4) 0.000(3) -0.002(3) 0.001(3)
O42 0.027(2) 0.030(2) 0.018(2) -0.001(2) 0.000(2) 0.001(2)
O43 0.030(2) 0.030(2) 0.0204(19) 0.0000(19) 0.0002(19) 0.0007(19)
O44 0.026(2) 0.029(2) 0.0189(19) -0.0003(19) 0.0009(19) 0.0005(19)
O45 0.039(4) 0.038(4) 0.025(4) 0.000(3) 0.005(3) 0.001(3)
O46 0.035(4) 0.033(4) 0.028(4) 0.000(4) 0.001(4) 0.001(4)
O47 0.032(4) 0.032(4) 0.023(4) -0.001(4) -0.001(4) 0.002(4)
O48 0.035(4) 0.033(4) 0.025(4) 0.000(4) 0.001(4) 0.000(4)
O49 0.031(2) 0.031(2) 0.023(2) 0.0000(19) -0.0002(19) 0.0005(19)
O50 0.029(2) 0.030(2) 0.020(2) 0.000(2) 0.000(2) 0.001(2)
O51 0.0270(19) 0.0289(19) 0.0190(19) 0.0000(18) 0.0003(18) 0.0006(18)
O52 0.028(2) 0.030(2) 0.020(2) 0.000(2) -0.001(2) 0.000(2)
O53 0.030(4) 0.036(4) 0.019(4) 0.000(3) 0.004(3) 0.000(3)
O54 0.027(4) 0.034(4) 0.022(4) 0.000(4) -0.004(4) -0.001(4)
C1 0.072(18) 0.036(13) 0.018(11) 0.001(9) -0.023(11) 0.022(12)
O55 0.028(4) 0.032(4) 0.020(4) -0.001(4) 0.004(4) 0.001(4)
O56 0.028(2) 0.029(2) 0.020(2) 0.0002(19) 0.0013(19) 0.0005(19)
O57 0.033(4) 0.032(4) 0.022(4) -0.001(4) -0.005(4) 0.001(4)
N2 0.073(15) 0.088(18) 0.039(12) 0.007(12) 0.012(12) 0.030(12)
O58 0.033(4) 0.032(4) 0.020(4) 0.000(4) -0.002(4) 0.000(4)
O59 0.0277(19) 0.0292(19) 0.0199(19) -0.0003(18) 0.0001(18) 0.0002(18)
O60 0.030(2) 0.030(2) 0.021(2) 0.0000(19) 0.0004(19) 0.0006(19)
O61 0.033(4) 0.033(4) 0.025(4) 0.001(4) -0.001(4) -0.001(4)
O62 0.0268(19) 0.0294(19) 0.0194(19) 0.0000(18) 0.0002(18) 0.0002(18)
O63 0.0284(18) 0.0293(18) 0.0204(18) 0.0000(17) 0.0001(17) 0.0006(17)
O64 0.036(4) 0.032(4) 0.027(4) 0.000(4) 0.001(4) 0.000(4)
O65 0.033(4) 0.033(4) 0.024(4) -0.001(4) -0.002(4) 0.000(4)
C2 0.023(5) 0.024(5) 0.023(5) 0.0003(19) 0.0004(19) 0.0003(19)
O66 0.029(4) 0.032(4) 0.025(3) 0.001(3) -0.002(3) 0.001(3)
O67 0.0302(19) 0.0311(19) 0.0226(18) 0.0000(17) 0.0009(18) 0.0004(17)
O68 0.0269(18) 0.0284(18) 0.0193(18) -0.0002(17) -0.0004(17) 0.0005(17)
O69 0.028(2) 0.029(2) 0.020(2) -0.0001(19) 0.0000(19) 0.0006(19)
O70 0.030(4) 0.028(4) 0.021(4) -0.001(3) -0.001(3) 0.000(3)
N6 0.045(12) 0.051(12) 0.024(10) 0.006(9) 0.010(8) 0.028(9)
N7 0.039(11) 0.032(10) 0.040(11) 0.004(8) 0.006(9) 0.010(8)
N13 0.048(13) 0.069(15) 0.033(11) -0.014(11) -0.002(10) 0.011(10)
N8 0.054(12) 0.043(11) 0.028(10) -0.006(9) -0.015(9) 0.010(9)
C3 0.034(13) 0.063(16) 0.024(12) 0.007(11) 0.006(10) 0.018(11)
N5 0.026(10) 0.056(12) 0.031(10) -0.013(9) -0.006(8) 0.018(9)
N14 0.046(12) 0.052(13) 0.038(12) -0.005(10) -0.006(9) 0.003(10)
C4 0.035(5) 0.036(5) 0.034(5) -0.001(2) 0.000(2) 0.001(2)
C5 0.040(13) 0.039(13) 0.020(11) 0.004(9) 0.002(10) -0.002(10)
C6 0.058(16) 0.051(15) 0.015(11) 0.006(10) -0.003(10) 0.017(12)
C7 0.030(14) 0.10(2) 0.048(16) 0.003(16) 0.014(12) 0.010(15)
N3 0.079(17) 0.057(14) 0.031(12) 0.006(10) -0.002(11) 0.028(13)
N10 0.14(2) 0.036(12) 0.036(12) 0.006(10) -0.050(13) -0.005(13)
C8 0.040(14) 0.051(16) 0.031(13) 0.002(11) 0.005(10) 0.015(11)
C9 0.033(12) 0.039(13) 0.025(11) -0.004(10) -0.001(10) 0.011(10)
C10 0.068(18) 0.061(17) 0.036(14) 0.012(12) 0.005(13) 0.032(14)
C11 0.064(17) 0.056(16) 0.012(11) -0.001(10) 0.004(11) 0.008(13)
N11 0.11(2) 0.075(17) 0.051(15) -0.009(13) 0.004(14) 0.030(15)
C12 0.067(16) 0.062(19) 0.062(18) -0.014(15) -0.001(15) 0.027(12)
O71 0.047(4) 0.046(3) 0.035(3) 0.001(3) 0.006(3) 0.002(3)
C13 0.053(14) 0.041(12) 0.015(10) 0.009(8) -0.013(9) 0.009(10)
N9 0.105(18) 0.043(13) 0.039(13) -0.021(10) 0.001(12) -0.004(12)
C14 0.058(16) 0.036(13) 0.035(13) -0.003(11) 0.001(12) 0.018(11)
C15 0.031(5) 0.031(5) 0.031(5) 0.000(2) 0.000(2) 0.001(2)
C16 0.035(5) 0.035(5) 0.034(5) -0.001(2) 0.000(2) 0.000(2)
C17 0.030(13) 0.093(18) 0.032(13) -0.030(12) -0.008(10) 0.002(11)
C18 0.029(13) 0.067(17) 0.029(12) 0.000(11) 0.000(10) 0.019(12)
C19 0.042(14) 0.081(14) 0.034(13) 0.012(13) 0.010(11) 0.008(14)
N17 0.089(12) 0.096(13) 0.027(9) 0.019(8) -0.026(8) -0.017(10)
N16 0.096(17) 0.082(16) 0.062(15) -0.004(12) -0.008(13) 0.041(13)
O72 0.045(4) 0.050(4) 0.041(4) -0.001(4) 0.001(4) 0.001(4)
C20 0.038(15) 0.061(18) 0.08(2) 0.028(15) -0.013(14) -0.022(13)
C21 0.044(6) 0.045(6) 0.044(6) 0.000(2) 0.000(2) 0.001(2)
N4 0.069(15) 0.086(14) 0.060(14) 0.005(14) 0.016(12) 0.009(14)
C22 0.044(6) 0.044(6) 0.042(6) 0.000(2) 0.000(2) 0.000(2)
C23 0.083(18) 0.025(12) 0.028(13) 0.011(10) -0.023(12) -0.014(12)
C24 0.047(17) 0.10(2) 0.013(11) 0.009(13) 0.000(11) 0.021(15)
N15 0.053(14) 0.092(17) 0.072(16) -0.018(13) -0.003(11) 0.009(11)
C25 0.084(18) 0.075(19) 0.041(14) 0.000(14) -0.002(15) 0.035(13)
C26 0.047(15) 0.051(15) 0.028(13) -0.016(11) -0.001(11) 0.006(12)
C27 0.074(16) 0.052(9) 0.033(13) -0.001(11) 0.005(12) 0.030(12)
C28 0.054(16) 0.050(15) 0.036(14) -0.018(12) -0.015(12) 0.018(12)
N12 0.046(15) 0.15(3) 0.059(16) 0.039(17) -0.003(12) -0.011(15)
N19 0.095(12) 0.100(14) 0.035(10) 0.022(8) -0.020(8) -0.022(10)
C29 0.09(2) 0.060(17) 0.023(13) -0.027(12) -0.014(13) 0.006(14)
C30 0.055(19) 0.07(2) 0.09(2) -0.012(18) -0.005(16) -0.026(16)
C31 0.057(18) 0.07(2) 0.066(19) 0.008(15) 0.028(15) 0.037(16)
C32 0.12(3) 0.08(2) 0.09(3) 0.029(19) 0.06(2) -0.02(2)
C33 0.086(12) 0.091(14) 0.029(10) 0.023(8) -0.024(9) -0.019(10)
C34 0.031(12) 0.068(17) 0.015(10) -0.002(10) -0.003(9) 0.025(10)
N18 0.074(16) 0.075(17) 0.051(14) -0.002(12) -0.022(12) -0.008(13)
O73 0.048(5) 0.043(4) 0.042(4) 0.000(4) 0.008(4) 0.001(4)
O74 0.049(5) 0.051(4) 0.046(4) -0.002(4) 0.004(4) 0.001(4)
N20 0.032(9) 0.034(9) 0.019(9) -0.002(7) 0.000(7) 0.006(7)
C36 0.021(4) 0.022(4) 0.021(4) -0.0004(19) 0.0003(19) 0.0010(19)
N1 0.071(17) 0.084(18) 0.066(17) -0.009(12) -0.012(12) 0.000(12)
C37 0.10(2) 0.08(2) 0.033(15) -0.040(14) -0.026(15) 0.022(17)
O75 0.030(2) 0.030(2) 0.020(2) 0.000(2) 0.000(2) 0.001(2)
O76 0.036(3) 0.039(3) 0.025(3) 0.000(3) 0.002(3) 0.001(3)
O1W 0.032(3) 0.035(3) 0.026(3) 0.001(3) -0.002(3) 0.003(3)
O2W 0.043(4) 0.044(4) 0.036(4) 0.000(4) -0.003(4) 0.001(4)
O3W 0.062(11) 0.055(11) 0.068(12) 0.007(9) -0.036(9) -0.003(9)
O4W 0.038(3) 0.040(3) 0.032(3) 0.001(3) 0.002(3) 0.001(3)
O77 0.027(3) 0.032(3) 0.020(3) 0.001(2) 0.002(2) 0.000(2)
O5W 0.051(2) 0.052(2) 0.049(2) 0.0002(17) 0.0007(17) -0.0002(17)

loop_
_atom_type_symbol
_atom_type_description
_atom_type_scat_dispersion_real
_atom_type_scat_dispersion_imag
_atom_type_scat_source
C C 0.0033 0.0016 'International Tables Vol C Tables 4.2.6.8 and 6.1.1.4'
H H 0.0000 0.0000 'International Tables Vol C Tables 4.2.6.8 and 6.1.1.4'
O O 0.0106 0.0060 'International Tables Vol C Tables 4.2.6.8 and 6.1.1.4'
Mo Mo -1.6832 0.6857 'International Tables Vol C Tables 4.2.6.8 and 6.1.1.4'
P P 0.1023 0.0942 'International Tables Vol C Tables 4.2.6.8 and 6.1.1.4'
Fe Fe 0.3463 0.8444 'International Tables Vol C Tables 4.2.6.8 and 6.1.1.4'
Sr Sr -1.5307 3.2498 'International Tables Vol C Tables 4.2.6.8 and 6.1.1.4'
N N 0.0061 0.0033 'International Tables Vol C Tables 4.2.6.8 and 6.1.1.4'

loop_
_geom_angle_atom_site_label_1
_geom_angle_atom_site_label_2
_geom_angle_atom_site_label_3
_geom_angle
_geom_angle_site_symmetry_1
_geom_angle_site_symmetry_3
O73 Fe1 O72 100.2(7) . .
O73 Fe1 O21 99.4(6) . .
O72 Fe1 O21 90.5(6) . .
O73 Fe1 O77 99.4(6) . 4_576
O72 Fe1 O77 90.4(6) . 4_576
O21 Fe1 O77 160.7(5) . 4_576
O73 Fe1 O77 99.4(6) . 4_576
O72 Fe1 O77 90.4(6) . 4_576
O21 Fe1 O77 160.7(5) . 4_576
O77 Fe1 O77 0.0(5) 4_576 4_576
O73 Fe1 O77 99.4(6) . 4_576
O72 Fe1 O77 90.4(6) . 4_576
O21 Fe1 O77 160.7(5) . 4_576
O77 Fe1 O77 0.0(5) 4_576 4_576
O77 Fe1 O77 0.0(5) 4_576 4_576
O73 Fe1 O74 93.4(7) . .
O72 Fe1 O74 166.4(6) . .
O21 Fe1 O74 87.3(6) . .
O77 Fe1 O74 87.3(5) 4_576 .
O77 Fe1 O74 87.3(5) 4_576 .
O77 Fe1 O74 87.3(5) 4_576 .
O73 Fe1 O71 174.4(7) . .
O72 Fe1 O71 85.4(6) . .
O21 Fe1 O71 80.0(5) . .
O77 Fe1 O71 80.8(5) 4_576 .
O77 Fe1 O71 80.8(5) 4_576 .
O77 Fe1 O71 80.8(5) 4_576 .
O74 Fe1 O71 81.0(6) . .
O11 Mo1 O40 99.5(5) . .
O11 Mo1 O36 101.8(6) . .
O40 Mo1 O36 94.1(5) . .
O11 Mo1 O4 94.7(5) . .
O40 Mo1 O4 92.0(5) . .
O36 Mo1 O4 161.3(5) . .
O11 Mo1 O10 91.8(5) . .
O40 Mo1 O10 167.8(5) . .
O36 Mo1 O10 88.2(5) . .
O4 Mo1 O10 82.4(5) . .
O11 Mo1 O13 171.2(5) . .
O40 Mo1 O13 86.0(5) . .
O36 Mo1 O13 84.6(5) . .
O4 Mo1 O13 78.2(5) . .
O10 Mo1 O13 82.2(5) . .
O58 Mo2 O10 103.1(6) . .
O58 Mo2 O75 101.1(6) . .
O10 Mo2 O75 100.7(6) . .
O58 Mo2 O43 100.0(5) . .
O10 Mo2 O43 150.7(5) . .
O75 Mo2 O43 92.3(5) . .
O58 Mo2 O69 99.6(5) . .
O10 Mo2 O69 85.5(5) . .
O75 Mo2 O69 156.4(5) . .
O43 Mo2 O69 72.9(5) . .
O58 Mo2 O32 172.1(5) . .
O10 Mo2 O32 84.6(5) . .
O75 Mo2 O32 75.3(5) . .
O43 Mo2 O32 73.3(4) . .
O69 Mo2 O32 82.8(4) . .
O45 Mo3 O3 103.0(6) . .
O45 Mo3 O28 102.4(6) . .
O3 Mo3 O28 101.0(6) . .
O45 Mo3 O43 98.3(6) . .
O3 Mo3 O43 151.5(5) . .
O28 Mo3 O43 92.6(5) . .
O45 Mo3 O37 97.0(6) . .
O3 Mo3 O37 85.6(5) . .
O28 Mo3 O37 157.4(5) . .
O43 Mo3 O37 73.1(5) . .
O45 Mo3 O32 170.8(5) . .
O3 Mo3 O32 86.1(5) . .
O28 Mo3 O32 76.3(5) . .
O43 Mo3 O32 72.8(4) . .
O37 Mo3 O32 82.7(4) . .
O20 Mo4 O67 102.8(6) . .
O20 Mo4 O27 100.1(6) . .
O67 Mo4 O27 94.1(5) . .
O20 Mo4 O3 92.6(6) . .
O67 Mo4 O3 86.7(5) . .
O27 Mo4 O3 166.7(5) . .
O20 Mo4 O8 95.0(6) . .
O67 Mo4 O8 159.7(5) . .
O27 Mo4 O8 92.5(5) . .
O3 Mo4 O8 82.5(5) . .
O20 Mo4 O14 171.2(5) . .
O67 Mo4 O14 84.0(5) . .
O27 Mo4 O14 84.8(5) . .
O3 Mo4 O14 82.1(5) . .
O8 Mo4 O14 77.4(5) . .
O64 Mo5 O22 101.5(6) . .
O64 Mo5 O67 101.7(6) . .
O22 Mo5 O67 92.5(5) . .
O64 Mo5 O49 101.0(6) . .
O22 Mo5 O49 91.7(5) . .
O67 Mo5 O49 155.6(5) . .
O64 Mo5 O7 93.0(5) . .
O22 Mo5 O7 165.4(5) . .
O67 Mo5 O7 85.7(5) . .
O49 Mo5 O7 84.2(5) . .
O64 Mo5 O63 169.9(5) . .
O22 Mo5 O63 86.4(5) . .
O67 Mo5 O63 84.1(5) . .
O49 Mo5 O63 72.2(5) . .
O7 Mo5 O63 79.0(4) . .
O55 Mo6 O51 102.5(6) . .
O55 Mo6 O40 98.3(6) . .
O51 Mo6 O40 92.7(5) . .
O55 Mo6 O44 94.9(5) . .
O51 Mo6 O44 87.6(5) . .
O40 Mo6 O44 166.5(5) . .
O55 Mo6 O18 94.2(5) . .
O51 Mo6 O18 161.2(5) . .
O40 Mo6 O18 93.3(5) . .
O44 Mo6 O18 82.4(5) . .
O55 Mo6 O6 172.2(5) . .
O51 Mo6 O6 84.6(5) . .
O40 Mo6 O6 84.5(5) . .
O44 Mo6 O6 82.0(5) . .
O18 Mo6 O6 78.3(4) . .
O2 Mo7 O5 101.0(6) . .
O2 Mo7 O36 102.2(6) . .
O5 Mo7 O36 91.1(5) . .
O2 Mo7 O49 99.2(6) . .
O5 Mo7 O49 94.0(5) . .
O36 Mo7 O49 156.6(5) . .
O2 Mo7 O50 93.3(5) . .
O5 Mo7 O50 165.7(5) . .
O36 Mo7 O50 86.9(5) . .
O49 Mo7 O50 82.6(5) . .
O2 Mo7 O63 168.6(5) . .
O5 Mo7 O63 88.5(5) . .
O36 Mo7 O63 83.7(5) . .
O49 Mo7 O63 73.7(5) . .
O50 Mo7 O63 77.2(4) . .
O61 Mo8 O35 102.7(6) . .
O61 Mo8 O23 99.8(6) . .
O35 Mo8 O23 100.2(5) . .
O61 Mo8 O17 97.1(5) . .
O35 Mo8 O17 97.4(5) . .
O23 Mo8 O17 152.2(5) . .
O61 Mo8 O29 91.9(5) . .
O35 Mo8 O29 165.4(5) . .
O23 Mo8 O29 76.1(5) . .
O17 Mo8 O29 81.4(5) . .
O61 Mo8 O16 168.8(5) . .
O35 Mo8 O16 88.5(5) . .
O23 Mo8 O16 78.0(5) . .
O17 Mo8 O16 81.1(5) . .
O29 Mo8 O16 76.9(4) . .
O61 Mo8 Sr1 126.5(4) . .
O35 Mo8 Sr1 123.6(4) . .
O23 Mo8 Sr1 50.8(4) . .
O17 Mo8 Sr1 101.4(4) . .
O29 Mo8 Sr1 43.4(3) . .
O16 Mo8 Sr1 44.0(3) . .
O19 Mo9 O7 103.7(6) . .
O19 Mo9 O50 105.0(6) . .
O7 Mo9 O50 96.8(6) . .
O19 Mo9 O75 96.4(5) . .
O7 Mo9 O75 155.5(5) . .
O50 Mo9 O75 91.3(5) . .
O19 Mo9 O28 96.5(5) . .
O7 Mo9 O28 89.0(5) . .
O50 Mo9 O28 155.6(5) . .
O75 Mo9 O28 74.8(5) . .
O19 Mo9 O32 163.1(5) . .
O7 Mo9 O32 87.5(5) . .
O50 Mo9 O32 85.8(5) . .
O75 Mo9 O32 70.1(4) . .
O28 Mo9 O32 70.7(4) . .
O65 Mo10 O59 105.1(6) . .
O65 Mo10 O22 99.1(6) . .
O59 Mo10 O22 92.2(5) . .
O65 Mo10 O30 97.0(6) . .
O59 Mo10 O30 156.6(5) . .
O22 Mo10 O30 91.6(5) . .
O65 Mo10 O1 96.3(5) . .
O59 Mo10 O1 87.1(5) . .
O22 Mo10 O1 164.3(5) . .
O30 Mo10 O1 83.0(5) . .
O65 Mo10 O68 167.1(5) . .
O59 Mo10 O68 86.3(5) . .
O22 Mo10 O68 86.2(5) . .
O30 Mo10 O68 70.9(5) . .
O1 Mo10 O68 78.1(4) . .
O54 Mo11 O59 103.1(6) . .
O54 Mo11 O27 99.8(6) . .
O59 Mo11 O27 94.2(5) . .
O54 Mo11 O26 94.7(5) . .
O59 Mo11 O26 87.3(5) . .
O27 Mo11 O26 164.6(5) . .
O54 Mo11 O33 94.9(5) . .
O59 Mo11 O33 159.9(5) . .
O27 Mo11 O33 91.5(5) . .
O26 Mo11 O33 82.2(5) . .
O54 Mo11 O12 172.8(5) . .
O59 Mo11 O12 83.2(5) . .
O27 Mo11 O12 83.1(5) . .
O26 Mo11 O12 81.9(5) . .
O33 Mo11 O12 78.4(5) . .
O47 Mo12 O51 102.0(6) . .
O47 Mo12 O5 101.3(6) . .
O51 Mo12 O5 92.3(5) . .
O47 Mo12 O30 99.4(6) . .
O51 Mo12 O30 157.3(5) . .
O5 Mo12 O30 90.7(5) . .
O47 Mo12 O39 93.9(5) . .
O51 Mo12 O39 88.2(5) . .
O5 Mo12 O39 164.3(5) . .
O30 Mo12 O39 83.1(5) . .
O47 Mo12 O68 168.8(5) . .
O51 Mo12 O68 85.8(5) . .
O5 Mo12 O68 86.3(5) . .
O30 Mo12 O68 72.0(5) . .
O39 Mo12 O68 78.1(4) . .
O24 Mo13 O26 104.1(6) . .
O24 Mo13 O52 101.5(6) . .
O26 Mo13 O52 100.5(5) . .
O24 Mo13 O38 98.8(5) . .
O26 Mo13 O38 150.7(5) . .
O52 Mo13 O38 92.4(5) . .
O24 Mo13 O62 98.3(5) . .
O26 Mo13 O62 85.6(5) . .
O52 Mo13 O62 157.1(5) . .
O38 Mo13 O62 73.2(5) . .
O24 Mo13 O34 170.7(5) . .
O26 Mo13 O34 85.2(5) . .
O52 Mo13 O34 76.3(5) . .
O38 Mo13 O34 72.3(4) . .
O62 Mo13 O34 82.3(4) . .
O56 Sr1 O29 114.3(4) . .
O56 Sr1 O16 79.4(4) . .
O29 Sr1 O16 67.8(4) . .
O56 Sr1 O25 65.9(4) . .
O29 Sr1 O25 79.5(4) . .
O16 Sr1 O25 115.8(4) . .
O56 Sr1 O14 73.6(4) . .
O29 Sr1 O14 171.6(4) . .
O16 Sr1 O14 118.0(4) . .
O25 Sr1 O14 102.0(4) . .
O56 Sr1 O12 119.6(4) . .
O29 Sr1 O12 104.4(4) . .
O16 Sr1 O12 74.5(4) . .
O25 Sr1 O12 169.7(4) . .
O14 Sr1 O12 72.8(4) . .
O56 Sr1 O6 171.3(4) . .
O29 Sr1 O6 74.4(4) . .
O16 Sr1 O6 104.3(4) . .
O25 Sr1 O6 118.2(4) . .
O14 Sr1 O6 97.8(4) . .
O12 Sr1 O6 55.1(4) . .
O56 Sr1 O13 103.1(4) . .
O29 Sr1 O13 118.4(4) . .
O16 Sr1 O13 170.5(4) . .
O25 Sr1 O13 73.3(4) . .
O14 Sr1 O13 55.0(4) . .
O12 Sr1 O13 96.5(4) . .
O6 Sr1 O13 72.1(4) . .
O56 Sr1 O23 57.3(4) . .
O29 Sr1 O23 57.0(4) . .
O16 Sr1 O23 58.1(4) . .
O25 Sr1 O23 57.7(4) . .
O14 Sr1 O23 130.8(3) . .
O12 Sr1 O23 132.5(4) . .
O6 Sr1 O23 131.4(3) . .
O13 Sr1 O23 131.0(4) . .
O56 Sr1 P2 146.2(3) . .
O29 Sr1 P2 90.5(3) . .
O16 Sr1 P2 90.3(3) . .
O25 Sr1 P2 145.0(3) . .
O14 Sr1 P2 83.6(3) . .
O12 Sr1 P2 27.4(3) . .
O6 Sr1 P2 27.7(3) . .
O13 Sr1 P2 82.7(3) . .
O23 Sr1 P2 140.2(3) . .
O56 Sr1 P1 89.6(3) . .
O29 Sr1 P1 145.0(3) . .
O16 Sr1 P1 145.1(3) . .
O25 Sr1 P1 88.6(3) . .
O14 Sr1 P1 27.9(3) . .
O12 Sr1 P1 82.8(3) . .
O6 Sr1 P1 82.9(3) . .
O13 Sr1 P1 27.2(3) . .
O23 Sr1 P1 139.1(3) . .
P2 Sr1 P1 80.66(11) . .
O56 Sr1 P6 19.7(3) . .
O29 Sr1 P6 134.0(3) . .
O16 Sr1 P6 89.5(3) . .
O25 Sr1 P6 75.5(3) . .
O14 Sr1 P6 53.9(3) . .
O12 Sr1 P6 107.1(3) . .
O6 Sr1 P6 151.5(3) . .
O13 Sr1 P6 90.3(3) . .
O23 Sr1 P6 77.0(2) . .
P2 Sr1 P6 130.60(12) . .
P1 Sr1 P6 72.16(11) . .
O46 Mo14 O48 101.8(6) . .
O46 Mo14 O23 99.4(6) . .
O48 Mo14 O23 99.4(6) . .
O46 Mo14 O60 99.1(6) . .
O48 Mo14 O60 95.7(6) . .
O23 Mo14 O60 153.2(5) . .
O46 Mo14 O56 92.8(5) . .
O48 Mo14 O56 165.4(5) . .
O23 Mo14 O56 77.5(5) . .
O60 Mo14 O56 82.3(5) . .
O46 Mo14 O25 168.1(5) . .
O48 Mo14 O25 90.1(5) . .
O23 Mo14 O25 77.5(5) . .
O60 Mo14 O25 80.4(5) . .
O56 Mo14 O25 75.3(4) . .
O46 Mo14 Sr1 125.2(4) . .
O48 Mo14 Sr1 125.1(4) . .
O23 Mo14 Sr1 50.8(4) . .
O60 Mo14 Sr1 102.4(4) . .
O56 Mo14 Sr1 42.4(3) . .
O25 Mo14 Sr1 44.3(3) . .
O57 Mo15 O76 103.4(6) . .
O57 Mo15 O60 103.8(6) . .
O76 Mo15 O60 103.6(6) . .
O57 Mo15 O43 99.0(5) . .
O76 Mo15 O43 98.2(6) . .
O60 Mo15 O43 143.5(5) . .
O57 Mo15 O69 86.9(5) . .
O76 Mo15 O69 164.9(5) . .
O60 Mo15 O69 84.1(5) . .
O43 Mo15 O69 69.1(4) . .
O57 Mo15 O37 165.2(5) . .
O76 Mo15 O37 87.5(5) . .
O60 Mo15 O37 82.9(5) . .
O43 Mo15 O37 69.2(5) . .
O69 Mo15 O37 80.6(4) . .
O53 Mo16 O41 103.7(6) . .
O53 Mo16 O17 103.4(6) . .
O41 Mo16 O17 103.7(6) . .
O53 Mo16 O38 98.8(5) . .
O41 Mo16 O38 98.2(6) . .
O17 Mo16 O38 143.9(5) . .
O53 Mo16 O15 86.9(5) . .
O41 Mo16 O15 164.8(5) . .
O17 Mo16 O15 84.0(5) . .
O38 Mo16 O15 69.0(4) . .
O53 Mo16 O62 165.2(5) . .
O41 Mo16 O62 86.8(5) . .
O17 Mo16 O62 83.7(5) . .
O38 Mo16 O62 69.0(4) . .
O15 Mo16 O62 81.0(4) . .
O31 Mo17 O1 104.3(6) . .
O31 Mo17 O39 105.1(6) . .
O1 Mo17 O39 95.7(5) . .
O31 Mo17 O42 97.5(5) . .
O1 Mo17 O42 155.8(5) . .
O39 Mo17 O42 88.5(5) . .
O31 Mo17 O52 95.7(5) . .
O1 Mo17 O52 91.3(5) . .
O39 Mo17 O52 155.7(5) . .
O42 Mo17 O52 76.1(5) . .
O31 Mo17 O34 163.2(5) . .
O1 Mo17 O34 86.8(5) . .
O39 Mo17 O34 85.8(5) . .
O42 Mo17 O34 69.7(4) . .
O52 Mo17 O34 71.3(4) . .
O9 Mo18 O44 103.3(6) . .
O9 Mo18 O42 103.1(6) . .
O44 Mo18 O42 99.8(5) . .
O9 Mo18 O38 99.0(5) . .
O44 Mo18 O38 150.7(5) . .
O42 Mo18 O38 93.2(5) . .
O9 Mo18 O15 98.4(5) . .
O44 Mo18 O15 85.2(5) . .
O42 Mo18 O15 156.0(5) . .
O38 Mo18 O15 73.0(5) . .
O9 Mo18 O34 171.3(5) . .
O44 Mo18 O34 85.3(5) . .
O42 Mo18 O34 75.0(5) . .
O38 Mo18 O34 72.8(4) . .
O15 Mo18 O34 82.1(4) . .
O13 P1 O63 110.1(7) . .
O13 P1 O14 106.9(7) . .
O63 P1 O14 112.0(7) . .
O13 P1 O32 109.9(7) . .
O63 P1 O32 107.7(7) . .
O14 P1 O32 110.2(7) . .
O13 P1 Sr1 54.2(5) . .
O63 P1 Sr1 123.0(5) . .
O14 P1 Sr1 52.9(5) . .
O32 P1 Sr1 129.3(5) . .
O12 P2 O6 108.3(7) . .
O12 P2 O68 111.8(7) . .
O6 P2 O68 110.5(7) . .
O12 P2 O34 109.5(7) . .
O6 P2 O34 108.9(7) . .
O68 P2 O34 107.8(7) . .
O12 P2 Sr1 54.1(5) . .
O6 P2 Sr1 54.3(5) . .
O68 P2 Sr1 124.6(5) . .
O34 P2 Sr1 127.6(5) . .
O16 P4 O33 111.2(7) . .
O16 P4 O66 107.5(7) . .
O33 P4 O66 107.8(7) . .
O16 P4 O62 110.0(7) . .
O33 P4 O62 111.2(7) . .
O66 P4 O62 109.1(7) . .
O16 P4 Sr1 34.9(5) . .
O33 P4 Sr1 89.1(5) . .
O66 P4 Sr1 142.0(5) . .
O62 P4 Sr1 95.2(5) . .
O77 P3 O18 108.7(7) . .
O77 P3 O29 107.8(7) . .
O18 P3 O29 110.7(7) . .
O77 P3 O15 108.5(7) . .
O18 P3 O15 111.9(7) . .
O29 P3 O15 109.0(7) . .
O77 P3 Sr1 141.9(5) . .
O18 P3 Sr1 89.1(5) . .
O29 P3 Sr1 34.4(5) . .
O15 P3 Sr1 94.5(5) . .
O25 P5 O4 111.8(7) . .
O25 P5 O70 108.3(7) . .
O4 P5 O70 106.8(7) . .
O25 P5 O69 108.7(7) . .
O4 P5 O69 112.1(7) . .
O70 P5 O69 109.1(7) . .
O25 P5 Sr1 34.8(5) . .
O4 P5 Sr1 88.3(5) . .
O70 P5 Sr1 142.0(5) . .
O69 P5 Sr1 96.2(5) . .
O21 P6 O8 109.5(7) . .
O21 P6 O56 107.6(7) . .
O8 P6 O56 109.6(7) . .
O21 P6 O37 109.0(7) . .
O8 P6 O37 112.5(7) . .
O56 P6 O37 108.5(7) . .
O21 P6 Sr1 140.6(5) . .
O8 P6 Sr1 87.7(5) . .
O56 P6 Sr1 33.6(5) . .
O37 P6 Sr1 95.3(5) . .
Mo17 O1 Mo10 141.3(7) . .
Mo3 O3 Mo4 148.4(7) . .
P5 O4 Mo1 134.0(7) . .
Mo7 O5 Mo12 173.2(7) . .
P2 O6 Mo6 130.4(7) . .
P2 O6 Sr1 97.9(6) . .
Mo6 O6 Sr1 131.5(5) . .
Mo9 O7 Mo5 137.9(7) . .
P6 O8 Mo4 133.8(8) . .
Mo2 O10 Mo1 148.8(7) . .
P2 O12 Mo11 130.6(7) . .
P2 O12 Sr1 98.5(6) . .
Mo11 O12 Sr1 130.7(5) . .
P1 O13 Mo1 129.8(7) . .
P1 O13 Sr1 98.6(6) . .
Mo1 O13 Sr1 131.3(5) . .
P1 O14 Mo4 129.2(7) . .
P1 O14 Sr1 99.2(6) . .
Mo4 O14 Sr1 131.1(5) . .
P3 O15 Mo18 135.1(7) . .
P3 O15 Mo16 122.8(7) . .
Mo18 O15 Mo16 98.4(5) . .
P4 O16 Mo8 126.7(7) . .
P4 O16 Sr1 125.5(7) . .
Mo8 O16 Sr1 97.7(4) . .
Mo16 O17 Mo8 159.0(7) . .
P3 O18 Mo6 133.8(7) . .
P6 O21 Fe1 154.5(8) . .
Mo5 O22 Mo10 173.5(8) . .
Mo14 O23 Mo8 163.0(7) . .
Mo14 O23 Sr1 98.4(5) . .
Mo8 O23 Sr1 98.4(5) . .
P5 O25 Mo14 128.6(7) . .
P5 O25 Sr1 125.9(7) . .
Mo14 O25 Sr1 97.2(4) . .
Mo13 O26 Mo11 149.0(7) . .
Mo11 O27 Mo4 170.2(7) . .
Mo3 O28 Mo9 121.8(6) . .
P3 O29 Mo8 125.9(7) . .
P3 O29 Sr1 125.7(7) . .
Mo8 O29 Sr1 98.4(4) . .
Mo12 O30 Mo10 119.8(6) . .
P1 O32 Mo2 127.3(7) . .
P1 O32 Mo3 125.4(7) . .
Mo2 O32 Mo3 93.3(4) . .
P1 O32 Mo9 119.9(7) . .
Mo2 O32 Mo9 90.7(4) . .
Mo3 O32 Mo9 89.9(4) . .
P4 O33 Mo11 134.9(7) . .
P2 O34 Mo18 127.2(7) . .
P2 O34 Mo13 126.7(6) . .
Mo18 O34 Mo13 93.5(4) . .
P2 O34 Mo17 119.2(6) . .
Mo18 O34 Mo17 90.4(4) . .
Mo13 O34 Mo17 88.9(4) . .
Mo1 O36 Mo7 160.1(7) . .
P6 O37 Mo3 134.7(7) . .
P6 O37 Mo15 123.0(7) . .
Mo3 O37 Mo15 98.6(5) . .
Mo16 O38 Mo18 111.8(6) . .
Mo16 O38 Mo13 111.8(5) . .
Mo18 O38 Mo13 116.5(6) . .
Mo17 O39 Mo12 141.5(7) . .
Mo1 O40 Mo6 170.2(7) . .
Mo18 O42 Mo17 124.2(6) . .
Mo2 O43 Mo15 111.9(6) . .
Mo2 O43 Mo3 116.1(6) . .
Mo15 O43 Mo3 111.3(6) . .
Mo18 O44 Mo6 149.4(7) . .
Mo7 O49 Mo5 119.8(6) . .
Mo9 O50 Mo7 141.8(7) . .
Mo6 O51 Mo12 159.0(7) . .
Mo13 O52 Mo17 122.1(6) . .
C37 C1 N1 121(2) . .
C37 C1 H1 119.4 . .
N1 C1 H1 119.5 . .
P6 O56 Mo14 124.5(7) . .
P6 O56 Sr1 126.7(7) . .
Mo14 O56 Sr1 100.6(4) . .
C7 N2 C25 118(2) . .
Mo11 O59 Mo10 160.8(7) . .
Mo15 O60 Mo14 158.9(7) . .
P4 O62 Mo13 135.5(7) . .
P4 O62 Mo16 122.9(7) . .
Mo13 O62 Mo16 98.3(5) . .
P1 O63 Mo7 130.1(7) . .
P1 O63 Mo5 127.8(7) . .
Mo7 O63 Mo5 94.3(4) . .
C4 C2 C6 115(2) . .
C4 C2 H2 122.4 . .
C6 C2 H2 122.7 . .
Mo4 O67 Mo5 162.1(7) . .
P2 O68 Mo12 128.8(7) . .
P2 O68 Mo10 126.4(7) . .
Mo12 O68 Mo10 97.2(5) . .
P5 O69 Mo2 135.0(7) . .
P5 O69 Mo15 123.6(7) . .
Mo2 O69 Mo15 98.6(5) . .
C5 N6 N5 108.2(16) . .
C5 N7 C9 101.1(16) . .
C17 N13 C26 103(2) . .
C23 N8 C15 103.4(18) . .
C14 C3 C9 120(2) . .
C14 C3 N11 117(2) . .
C9 C3 N11 122.0(19) . .
C9 N5 N6 104.0(16) . .
C26 N14 N15 101.2(19) . .
C2 C4 N20 126.0(19) . .
C2 C4 C21 116.7(19) . .
N20 C4 C21 117.3(18) . .
N7 C5 N6 111.9(18) . .
N7 C5 C26 126(2) . .
N6 C5 C26 122.4(19) . .
C36 C6 C2 123(2) . .
C36 C6 C34 117(2) . .
C2 C6 C34 120(2) . .
N2 C7 C10 122(3) . .
N2 C7 H7 119.0 . .
C10 C7 H7 119.0 . .
C24 N3 C30 118(2) . .
N9 N10 C23 109.8(19) . .
C34 C8 C24 121(2) . .
C34 C8 H8 119.4 . .
C24 C8 H8 119.2 . .
N5 C9 N7 114.6(18) . .
N5 C9 C3 124.8(18) . .
N7 C9 C3 120.4(18) . .
C21 C10 C7 118(3) . .
C21 C10 H10 120.9 . .
C7 C10 H10 120.8 . .
C31 C11 C18 118(2) . .
C31 C11 C22 121(2) . .
C18 C11 C22 120(2) . .
C29 N11 C3 119(2) . .
C29 N11 H11 120.2 . .
C3 N11 H11 120.3 . .
C34 C12 C30 121(2) . .
C34 C12 H12 119.6 . .
C30 C12 H12 119.6 . .
Fe1 O71 H71A 120.1 . .
Fe1 O71 H71B 119.9 . .
H71A O71 H71B 120.0 . .
C28 C13 N16 117.5(19) . .
C28 C13 C15 122.4(19) . .
N16 C13 C15 119.9(19) . .
N10 N9 C15 102(2) . .
C3 C14 N12 117(2) . .
C3 C14 H14 121.7 . .
N12 C14 H14 121.5 . .
N8 C15 N9 114.1(19) . .
N8 C15 C13 124.6(18) . .
N9 C15 C13 121.2(19) . .
C29 C16 N12 123(2) . .
C29 C16 H16 118.6 . .
N12 C16 H16 118.5 . .
N13 C17 N15 109(2) . .
N13 C17 C26 38.9(12) . .
N15 C17 C26 69.9(15) . .
N13 C17 H17 125.7 . .
N15 C17 H17 125.5 . .
C26 C17 H17 164.6 . .
C19 C18 C11 125(3) . .
C19 C18 H18 117.6 . .
C11 C18 H18 117.6 . .
C18 C19 N4 118(2) . .
C18 C19 H19 120.8 . .
N4 C19 H19 120.9 . .
C20 N17 N19 99(2) . .
C37 N16 C13 116(2) . .
C37 N16 H16A 122.3 . .
C13 N16 H16A 122.0 . .
Fe1 O72 H72A 120.0 . .
Fe1 O72 H72B 120.0 . .
H72A O72 H72B 120.0 . .
N18 C20 N17 118(2) . .
N18 C20 C23 118(2) . .
N17 C20 C23 124(2) . .
N18 C20 C33 40.1(11) . .
N17 C20 C33 77.9(15) . .
C23 C20 C33 157.9(19) . .
C10 C21 C27 126(2) . .
C10 C21 C4 116(2) . .
C27 C21 C4 117(2) . .
C19 N4 C32 121(2) . .
C36 C22 N20 125(2) . .
C36 C22 C11 120(2) . .
N20 C22 C11 116(2) . .
N8 C23 N10 110.0(19) . .
N8 C23 C20 130(2) . .
N10 C23 C20 120(2) . .
N3 C24 C8 122(2) . .
N3 C24 H24 119.1 . .
C8 C24 H24 119.2 . .
N14 N15 C17 109(2) . .
N14 N15 H15 125.5 . .
C17 N15 H15 125.6 . .
N2 C25 C27 123(3) . .
N2 C25 H25 118.6 . .
C27 C25 H25 118.8 . .
N14 C26 N13 118(2) . .
N14 C26 C5 123(2) . .
N13 C26 C5 119(2) . .
N14 C26 C17 80.0(14) . .
N13 C26 C17 38.5(12) . .
C5 C26 C17 156.9(19) . .
C21 C27 C25 113(3) . .
C21 C27 H27 123.5 . .
C25 C27 H27 123.5 . .
C13 C28 N1 118(2) . .
C13 C28 H28 121.0 . .
N1 C28 H28 120.8 . .
C16 N12 C14 122(2) . .
C16 N12 H12A 119.2 . .
C14 N12 H12A 119.1 . .
C33 N19 N17 113(2) . .
C33 N19 H19A 123.8 . .
N17 N19 H19A 123.7 . .
C16 C29 N11 121(2) . .
C16 C29 H29 119.4 . .
N11 C29 H29 119.4 . .
N3 C30 C12 119(2) . .
N3 C30 H30 120.4 . .
C12 C30 H30 120.3 . .
C11 C31 C32 120(2) . .
C11 C31 H31 120.2 . .
C32 C31 H31 120.3 . .
C31 C32 N4 118(3) . .
C31 C32 H32 121.1 . .
N4 C32 H32 121.1 . .
N19 C33 N18 110(2) . .
N19 C33 C20 70.3(16) . .
N18 C33 C20 39.4(11) . .
N19 C33 H33 125.2 . .
N18 C33 H33 125.2 . .
C20 C33 H33 164.5 . .
C8 C34 C12 119(2) . .
C8 C34 C6 123(2) . .
C12 C34 C6 118(2) . .
C20 N18 C33 101(2) . .
Fe1 O73 H73A 120.8 . .
Fe1 O73 H73B 119.1 . .
H73A O73 H73B 120.0 . .
Fe1 O74 H74A 119.7 . .
Fe1 O74 H74B 120.3 . .
H74A O74 H74B 120.0 . .
C4 N20 C22 113.4(17) . .
C22 C36 C6 118(2) . .
C22 C36 H36 121.1 . .
C6 C36 H36 121.3 . .
C1 N1 C28 120(2) . .
C1 N1 H1A 119.9 . .
C28 N1 H1A 120.1 . .
C1 C37 N16 127(2) . .
C1 C37 H37 116.7 . .
N16 C37 H37 116.5 . .
Mo2 O75 Mo9 122.8(6) . .
H1WA O1W H1WB 120.0 . .
H2WA O2W H2WB 120.0 . .
H3WA O3W H3WB 120.0 . .
H4WA O4W H4WB 120.0 . .
P3 O77 Fe1 144.4(8) . 4_675
H5WA O5W H5WB 120.0 . .

loop_
_geom_bond_atom_site_label_1
_geom_bond_atom_site_label_2
_geom_bond_distance
_geom_bond_site_symmetry_2
Fe1 O73 1.595(14) .
Fe1 O72 1.868(14) .
Fe1 O21 1.925(13) .
Fe1 O77 1.968(12) 4_576
Fe1 O77 1.968(12) 4_576
Fe1 O77 1.968(12) 4_576
Fe1 O74 1.987(15) .
Fe1 O71 2.273(14) .
Mo1 O11 1.681(12) .
Mo1 O40 1.842(12) .
Mo1 O36 1.852(12) .
Mo1 O4 2.048(12) .
Mo1 O10 2.059(12) .
Mo1 O13 2.217(12) .
Mo2 O58 1.693(12) .
Mo2 O10 1.775(12) .
Mo2 O75 1.797(12) .
Mo2 O43 2.052(12) .
Mo2 O69 2.152(12) .
Mo2 O32 2.391(12) .
Mo3 O45 1.688(13) .
Mo3 O3 1.773(13) .
Mo3 O28 1.779(12) .
Mo3 O43 2.062(12) .
Mo3 O37 2.142(12) .
Mo3 O32 2.411(12) .
Mo4 O20 1.689(13) .
Mo4 O67 1.868(12) .
Mo4 O27 1.876(12) .
Mo4 O3 2.052(13) .
Mo4 O8 2.060(12) .
Mo4 O14 2.223(12) .
Mo5 O64 1.685(13) .
Mo5 O22 1.823(12) .
Mo5 O67 1.880(12) .
Mo5 O49 1.971(12) .
Mo5 O7 2.137(12) .
Mo5 O63 2.315(12) .
Mo6 O55 1.670(12) .
Mo6 O51 1.870(12) .
Mo6 O40 1.894(12) .
Mo6 O44 2.022(12) .
Mo6 O18 2.077(12) .
Mo6 O6 2.234(12) .
Mo7 O2 1.682(13) .
Mo7 O5 1.853(12) .
Mo7 O36 1.900(12) .
Mo7 O49 1.926(12) .
Mo7 O50 2.106(12) .
Mo7 O63 2.284(12) .
Mo8 O61 1.678(13) .
Mo8 O35 1.699(12) .
Mo8 O23 1.913(12) .
Mo8 O17 1.962(12) .
Mo8 O29 2.311(12) .
Mo8 O16 2.313(12) .
Mo8 Sr1 3.695(2) .
Mo9 O19 1.682(12) .
Mo9 O7 1.771(12) .
Mo9 O50 1.774(12) .
Mo9 O75 2.093(12) .
Mo9 O28 2.119(12) .
Mo9 O32 2.414(12) .
Mo10 O65 1.663(13) .
Mo10 O59 1.871(12) .
Mo10 O22 1.914(12) .
Mo10 O30 2.008(12) .
Mo10 O1 2.094(12) .
Mo10 O68 2.306(12) .
Mo11 O54 1.667(12) .
Mo11 O59 1.850(12) .
Mo11 O27 1.856(12) .
Mo11 O26 2.042(12) .
Mo11 O33 2.062(12) .
Mo11 O12 2.252(12) .
Mo12 O47 1.691(13) .
Mo12 O51 1.884(12) .
Mo12 O5 1.897(12) .
Mo12 O30 1.971(12) .
Mo12 O39 2.056(12) .
Mo12 O68 2.284(12) .
Mo13 O24 1.665(12) .
Mo13 O26 1.777(12) .
Mo13 O52 1.783(12) .
Mo13 O38 2.063(12) .
Mo13 O62 2.139(12) .
Mo13 O34 2.415(12) .
Sr1 O56 2.534(12) .
Sr1 O29 2.565(12) .
Sr1 O16 2.588(12) .
Sr1 O25 2.600(12) .
Sr1 O14 2.639(12) .
Sr1 O12 2.663(12) .
Sr1 O6 2.666(12) .
Sr1 O13 2.677(12) .
Sr1 O23 2.894(12) .
Sr1 P2 3.251(5) .
Sr1 P1 3.265(5) .
Sr1 P6 3.675(5) .
Mo14 O46 1.703(13) .
Mo14 O48 1.709(13) .
Mo14 O23 1.907(12) .
Mo14 O60 1.931(12) .
Mo14 O56 2.257(12) .
Mo14 O25 2.315(12) .
Mo15 O57 1.689(12) .
Mo15 O76 1.702(13) .
Mo15 O60 1.886(12) .
Mo15 O43 2.056(12) .
Mo15 O69 2.335(12) .
Mo15 O37 2.338(12) .
Mo16 O53 1.683(12) .
Mo16 O41 1.705(13) .
Mo16 O17 1.860(12) .
Mo16 O38 2.045(12) .
Mo16 O15 2.344(12) .
Mo16 O62 2.354(12) .
Mo17 O31 1.678(12) .
Mo17 O1 1.770(12) .
Mo17 O39 1.821(12) .
Mo17 O42 2.082(12) .
Mo17 O52 2.086(12) .
Mo17 O34 2.424(12) .
Mo18 O9 1.695(12) .
Mo18 O44 1.781(12) .
Mo18 O42 1.783(12) .
Mo18 O38 2.059(12) .
Mo18 O15 2.142(12) .
Mo18 O34 2.395(12) .
P1 O13 1.510(12) .
P1 O63 1.526(13) .
P1 O14 1.546(13) .
P1 O32 1.574(12) .
P2 O12 1.512(12) .
P2 O6 1.528(13) .
P2 O68 1.539(13) .
P2 O34 1.578(12) .
P4 O16 1.514(13) .
P4 O33 1.519(13) .
P4 O66 1.545(13) .
P4 O62 1.558(12) .
P3 O77 1.504(13) .
P3 O18 1.511(13) .
P3 O29 1.542(12) .
P3 O15 1.565(13) .
P5 O25 1.503(13) .
P5 O4 1.546(12) .
P5 O70 1.561(13) .
P5 O69 1.566(12) .
P6 O21 1.523(13) .
P6 O8 1.525(13) .
P6 O56 1.547(12) .
P6 O37 1.563(13) .
C1 C37 1.20(3) .
C1 N1 1.31(3) .
C1 H1 0.9300 .
N2 C7 1.29(3) .
N2 C25 1.40(3) .
C2 C4 1.29(3) .
C2 C6 1.36(3) .
C2 H2 0.9300 .
N6 C5 1.35(2) .
N6 N5 1.36(2) .
N7 C5 1.31(2) .
N7 C9 1.40(2) .
N13 C17 1.30(3) .
N13 C26 1.31(3) .
N8 C23 1.31(3) .
N8 C15 1.36(2) .
C3 C14 1.38(3) .
C3 C9 1.46(3) .
C3 N11 1.47(3) .
N5 C9 1.29(2) .
N14 C26 1.31(3) .
N14 N15 1.33(3) .
C4 N20 1.34(2) .
C4 C21 1.53(3) .
C5 C26 1.48(3) .
C6 C36 1.30(3) .
C6 C34 1.44(3) .
C7 C10 1.47(3) .
C7 H7 0.9300 .
N3 C24 1.33(3) .
N3 C30 1.39(3) .
N10 N9 1.34(3) .
N10 C23 1.38(3) .
C8 C34 1.32(3) .
C8 C24 1.38(3) .
C8 H8 0.9300 .
C10 C21 1.26(3) .
C10 H10 0.9300 .
C11 C31 1.37(3) .
C11 C18 1.40(3) .
C11 C22 1.50(3) .
N11 C29 1.34(3) .
N11 H11 0.8600 .
C12 C34 1.38(3) .
C12 C30 1.39(3) .
C12 H12 0.9300 .
O71 H71A 0.8500 .
O71 H71B 0.8500 .
C13 C28 1.39(3) .
C13 N16 1.40(3) .
C13 C15 1.45(3) .
N9 C15 1.36(3) .
C14 N12 1.42(3) .
C14 H14 0.9300 .
C16 C29 1.30(3) .
C16 N12 1.31(3) .
C16 H16 0.9300 .
C17 N15 1.41(3) .
C17 C26 2.04(3) .
C17 H17 0.9300 .
C18 C19 1.32(3) .
C18 H18 0.9300 .
C19 N4 1.36(3) .
C19 H19 0.9300 .
N17 C20 1.318(17) .
N17 N19 1.327(16) .
N16 C37 1.37(3) .
N16 H16A 0.8600 .
O72 H72A 0.8500 .
O72 H72B 0.8499 .
C20 N18 1.316(17) .
C20 C23 1.49(3) .
C20 C33 2.04(3) .
C21 C27 1.40(3) .
N4 C32 1.44(4) .
C22 C36 1.28(3) .
C22 N20 1.35(2) .
C24 H24 0.9300 .
N15 H15 0.8600 .
C25 C27 1.45(3) .
C25 H25 0.9300 .
C27 H27 0.9300 .
C28 N1 1.39(3) .
C28 H28 0.9300 .
N12 H12A 0.8600 .
N19 C33 1.298(17) .
N19 H19A 0.8600 .
C29 H29 0.9300 .
C30 H30 0.9300 .
C31 C32 1.41(4) .
C31 H31 0.9300 .
C32 H32 0.9300 .
C33 N18 1.335(17) .
C33 H33 0.9300 .
O73 H73A 0.8499 .
O73 H73B 0.8499 .
O74 H74A 0.8500 .
O74 H74B 0.8499 .
C36 H36 0.9300 .
N1 H1A 0.8600 .
C37 H37 0.9300 .
O1W H1WA 0.8500 .
O1W H1WB 0.8500 .
O2W H2WA 0.8501 .
O2W H2WB 0.8499 .
O3W H3WA 0.8501 .
O3W H3WB 0.8499 .
O4W H4WA 0.8501 .
O4W H4WB 0.8500 .
O77 Fe1 1.968(12) 4_675
O5W H5WA 0.8500 .
O5W H5WB 0.8499 .

loop_
_geom_hbond_atom_site_label_D
_geom_hbond_atom_site_label_H
_geom_hbond_atom_site_label_A
_geom_hbond_distance_DH
_geom_hbond_distance_HA
_geom_hbond_distance_DA
_geom_hbond_angle_DHA
_geom_hbond_site_symmetry_A
O74 H74A O76 0.85 2.45 2.96(2) 118.8 .
O73 H73B O72 0.85 2.58 2.66(2) 86.0 .
O73 H73A O46 0.85 3.13 3.359(18) 98.5 .
O73 H73A O74 0.85 2.49 2.62(2) 89.4 .
O72 H72A O8 0.85 3.07 3.250(18) 94.7 .
N16 H16A O31 0.86 2.36 3.05(2) 136.9 .
O71 H71B O5W 0.85 1.85 2.68(2) 167.1 .
O71 H71A O45 0.85 2.52 2.924(19) 110.1 .
O3W H3WB O58 0.85 2.65 3.20(2) 123.9 1_455
O3W H3WB O35 0.85 2.49 3.02(2) 122.1 4_576
O3W H3WA O70 0.85 1.82 2.615(19) 155.4 1_455
O1W H1WB O48 0.85 2.49 3.064(18) 125.7 4_575
O1W H1WB O70 0.85 2.42 2.866(17) 113.7 4_575
O1W H1WA O57 0.85 2.77 3.208(17) 113.3 4_575
N1 H1A O10 0.86 2.54 3.25(3) 141.4 3_766
O74 H74B O18 0.85 3.04 3.112(18) 86.8 4_576
N19 H19A O64 0.86 2.54 3.04(2) 118.0 1_554
N15 H15 O44 0.86 2.57 3.41(3) 169.0 3_665
O72 H72B O53 0.85 2.61 3.053(19) 114.1 4_576

loop_
_platon_squeeze_void_nr
_platon_squeeze_void_average_x
_platon_squeeze_void_average_y
_platon_squeeze_void_average_z
_platon_squeeze_void_volume
_platon_squeeze_void_count_electrons
1 0.052 0.072 0.566 31.4 20.8
2 -0.052 0.928 0.434 31.4 21.5
3 0.223 0.656 0.522 208.8 110.4
4 0.277 0.156 0.978 208.8 113.8
5 0.448 0.572 0.934 31.4 18.8
6 0.552 0.428 0.066 31.4 23.6
7 0.723 0.844 1.022 208.7 113.4
8 0.777 0.344 0.478 208.9 107.5
